data_7155166
loop_
_publ_author_name
'Lau, Yan-Fung'
'Chan, Chun-Ming'
'Zhou, Zhongyuan'
'Yu, Wing-Yiu'

_publ_section_title
;
 Cp*Rh(iii)-catalyzed electrophilic amination of arylboronic acids with
 azo compounds for synthesis of arylhydrazides.
;
_journal_issue 28
_journal_name_full 'Organic &amp; biomolecular chemistry'
_journal_page_first 6821
_journal_page_last 6825
_journal_paper_doi 10.1039/c6ob00719h
_journal_volume 14
_journal_year 2016
_chemical_formula_sum 'C16 H18 N2 O3'
_chemical_formula_weight 286.32
_chemical_name_systematic '2-(4-methoxyphenyl)-2-phenyl-, 1-ethyl hydrazinecarboxylic acid ester'
_space_group_IT_number 29
_symmetry_cell_setting orthorhombic
_symmetry_space_group_name_Hall 'P -2bc -2c'
_symmetry_space_group_name_H-M 'P c 21 b'
_atom_sites_solution_hydrogens geom
_atom_sites_solution_primary direct
_atom_sites_solution_secondary difmap
_audit_creation_method SHELXL-97
_audit_update_record
;
2016-05-12 deposited with the CCDC.
2016-05-26 downloaded from the CCDC.
;
_cell_angle_alpha 90.00
_cell_angle_beta 90.00
_cell_angle_gamma 90.00
_cell_formula_units_Z 8
_cell_length_a 9.7693(4)
_cell_length_b 16.4783(7)
_cell_length_c 19.4329(7)
_cell_measurement_reflns_used 3980
_cell_measurement_temperature 296(2)
_cell_measurement_theta_max 18.32
_cell_measurement_theta_min 2.33
_cell_volume 3128.3(2)
_computing_cell_refinement 'Bruker APEXII'
_computing_data_collection 'Bruker APEXII'
_computing_data_reduction 'Bruker SAINT'
_computing_molecular_graphics 'Bruker SHELXTL'
_computing_publication_material 'Bruker SHELXTL'
_computing_structure_refinement 'SHELXL-97 (Sheldrick, 1997)'
_computing_structure_solution 'SHELXS-97 (Sheldrick, 1990)'
_diffrn_ambient_temperature 296(2)
_diffrn_measured_fraction_theta_full 0.996
_diffrn_measured_fraction_theta_max 0.996
_diffrn_measurement_device_type 'Bruker APEXII CCD area detector'
_diffrn_measurement_method 'phi and omega scans'
_diffrn_radiation_monochromator graphite
_diffrn_radiation_source 'fine-focus sealed tube'
_diffrn_radiation_type MoK\a
_diffrn_radiation_wavelength 0.71073
_diffrn_reflns_av_R_equivalents 0.0756
_diffrn_reflns_av_sigmaI/netI 0.0672
_diffrn_reflns_limit_h_max 12
_diffrn_reflns_limit_h_min -12
_diffrn_reflns_limit_k_max 21
_diffrn_reflns_limit_k_min -19
_diffrn_reflns_limit_l_max 22
_diffrn_reflns_limit_l_min -25
_diffrn_reflns_number 32425
_diffrn_reflns_theta_full 27.43
_diffrn_reflns_theta_max 27.43
_diffrn_reflns_theta_min 2.08
_exptl_absorpt_coefficient_mu 0.085
_exptl_absorpt_correction_T_max 0.7456
_exptl_absorpt_correction_T_min 0.6050
_exptl_absorpt_correction_type multi-scan
_exptl_absorpt_process_details SAINT
_exptl_crystal_colour colourless
_exptl_crystal_density_diffrn 1.216
_exptl_crystal_density_method 'not measured'
_exptl_crystal_description BLOCK
_exptl_crystal_F_000 1216
_exptl_crystal_size_max 0.60
_exptl_crystal_size_mid 0.42
_exptl_crystal_size_min 0.42
_refine_diff_density_max 0.481
_refine_diff_density_min -0.175
_refine_diff_density_rms 0.046
_refine_ls_abs_structure_details 'Flack H D (1983), Acta Cryst. A39, 876-881'
_refine_ls_abs_structure_Flack -1(2)
_refine_ls_extinction_coef 0.0053(5)
_refine_ls_extinction_expression Fc^*^=kFc[1+0.001xFc^2^\l^3^/sin(2\q)]^-1/4^
_refine_ls_extinction_method SHELXL
_refine_ls_goodness_of_fit_ref 1.005
_refine_ls_hydrogen_treatment mixed
_refine_ls_matrix_type full
_refine_ls_number_parameters 399
_refine_ls_number_reflns 6403
_refine_ls_number_restraints 4
_refine_ls_restrained_S_all 1.005
_refine_ls_R_factor_all 0.1627
_refine_ls_R_factor_gt 0.0681
_refine_ls_shift/su_max 0.002
_refine_ls_shift/su_mean 0.000
_refine_ls_structure_factor_coef Fsqd
_refine_ls_weighting_details 'calc w=1/[\s^2^(Fo^2^)+(0.0804P)^2^+2.0300P] where P=(Fo^2^+2Fc^2^)/3'
_refine_ls_weighting_scheme calc
_refine_ls_wR_factor_gt 0.1709
_refine_ls_wR_factor_ref 0.2424
_reflns_number_gt 2675
_reflns_number_total 6403
_reflns_threshold_expression >2sigma(I)
_cod_data_source_file c6ob00719h2.cif
_cod_data_source_block lyf1
_cod_depositor_comments
;
The following automatic conversions were performed:

'_symmetry_cell_setting' value 'Orthorhombic' changed to
'orthorhombic' according to
/usr/data/users/saulius/crontab/automatic-downloads/rss-feeds/RSC/lib/dictionaries/cif_core.dic
dictionary named 'cif_core.dic' version 2.4.2 from 2011-04-26.

Automatic conversion script
Id: cif_fix_values 4268 2015-11-12 08:31:59Z antanas 

 Adding full bibliography for 7155163--7155166.cif.
;
_cod_original_sg_symbol_H-M Pc2(1)b
_cod_database_code 7155166

loop_
_symmetry_equiv_pos_as_xyz
'x, y, z'
'-x, y+1/2, -z'
'-x, y, z+1/2'
'x, y+1/2, -z+1/2'

loop_
_atom_site_label
_atom_site_type_symbol
_atom_site_fract_x
_atom_site_fract_y
_atom_site_fract_z
_atom_site_U_iso_or_equiv
_atom_site_adp_type
_atom_site_occupancy
_atom_site_symmetry_multiplicity
_atom_site_calc_flag
_atom_site_refinement_flags
O1 O 0.7391(2) 0.47773(19) 0.52948(14) 0.0965(9) Uani 1 1 d .
O2 O 0.5673(3) 0.5530(2) 0.57516(17) 0.1195(11) Uani 1 1 d .
O3 O 0.6234(3) 0.11721(19) 0.64285(16) 0.1143(10) Uani 1 1 d .
N1 N 0.5452(3) 0.3832(2) 0.46864(15) 0.0832(9) Uani 1 1 d .
N2 N 0.5174(3) 0.4547(2) 0.50535(18) 0.0882(10) Uani 1 1 d .
H2A H 0.4353 0.4733 0.5077 0.106 Uiso 1 1 calc R
C1 C 0.5768(3) 0.3878(3) 0.39922(18) 0.0778(11) Uani 1 1 d .
C2 C 0.5851(4) 0.4619(3) 0.3647(2) 0.1072(15) Uani 1 1 d .
H2B H 0.5732 0.5102 0.3888 0.129 Uiso 1 1 calc R
C3 C 0.6103(5) 0.4635(4) 0.2968(2) 0.129(2) Uani 1 1 d .
H3A H 0.6183 0.5138 0.2755 0.155 Uiso 1 1 calc R
C4 C 0.6249(4) 0.3955(4) 0.2571(2) 0.125(2) Uani 1 1 d .
H4A H 0.6405 0.3985 0.2099 0.150 Uiso 1 1 calc R
C5 C 0.6152(4) 0.3221(4) 0.2912(2) 0.1188(18) Uani 1 1 d .
H5A H 0.6254 0.2742 0.2665 0.143 Uiso 1 1 calc R
C6 C 0.5909(3) 0.3180(3) 0.3604(2) 0.0934(13) Uani 1 1 d .
H6A H 0.5839 0.2676 0.3817 0.112 Uiso 1 1 calc R
C7 C 0.5685(3) 0.3123(2) 0.51142(18) 0.0749(10) Uani 1 1 d .
C8 C 0.6939(3) 0.2726(2) 0.5116(2) 0.0777(11) Uani 1 1 d .
H8A H 0.781(3) 0.2860(19) 0.4817(14) 0.068(8) Uiso 1 1 d .
C9 C 0.7152(3) 0.2070(2) 0.55350(18) 0.0817(11) Uani 1 1 d .
H9A H 0.7984 0.1796 0.5524 0.098 Uiso 1 1 calc R
C10 C 0.6125(3) 0.1817(2) 0.59734(19) 0.0810(11) Uani 1 1 d .
C11 C 0.4876(4) 0.2222(3) 0.5974(2) 0.0918(13) Uani 1 1 d .
H11A H 0.4182 0.2050 0.6267 0.110 Uiso 1 1 calc R
C12 C 0.4660(3) 0.2865(3) 0.55523(19) 0.0868(12) Uani 1 1 d .
H12A H 0.3821 0.3132 0.5558 0.104 Uiso 1 1 calc R
C13 C 0.7467(5) 0.0706(3) 0.6425(3) 0.143(2) Uani 1 1 d .
H13A H 0.7404 0.0283 0.6763 0.214 Uiso 1 1 calc R
H13B H 0.8229 0.1051 0.6531 0.214 Uiso 1 1 calc R
H13C H 0.7595 0.0469 0.5978 0.214 Uiso 1 1 calc R
C14 C 0.6186(4) 0.4930(3) 0.5361(2) 0.0861(12) Uani 1 1 d .
C15 C 0.6640(6) 0.6074(4) 0.6066(3) 0.168(2) Uani 1 1 d U
H15A H 0.7562 0.5882 0.5978 0.201 Uiso 1 1 calc R
H15B H 0.6549 0.6608 0.5862 0.201 Uiso 1 1 calc R
C16 C 0.6443(10) 0.6129(6) 0.6751(3) 0.233(4) Uani 1 1 d U
H16A H 0.7082 0.6510 0.6942 0.350 Uiso 1 1 calc R
H16B H 0.6580 0.5607 0.6958 0.350 Uiso 1 1 calc R
H16C H 0.5526 0.6311 0.6840 0.350 Uiso 1 1 calc R
O4 O 0.2416(2) 0.4643(2) 0.54945(15) 0.1065(10) Uani 1 1 d .
O5 O 0.0717(3) 0.54818(19) 0.58556(15) 0.0986(9) Uani 1 1 d .
O6 O 0.1375(3) 0.3913(2) 0.22295(12) 0.1029(9) Uani 1 1 d .
N3 N 0.0424(3) 0.35953(19) 0.50381(15) 0.0789(9) Uani 1 1 d .
N4 N 0.0172(3) 0.43357(18) 0.53748(15) 0.0814(9) Uani 1 1 d .
H4B H -0.0654 0.4486 0.5459 0.098 Uiso 1 1 calc R
C17 C 0.0707(3) 0.2918(2) 0.54508(17) 0.0718(10) Uani 1 1 d .
C18 C 0.0863(3) 0.2160(2) 0.51542(18) 0.0773(10) Uani 1 1 d .
H18A H 0.102(4) 0.207(2) 0.4667(16) 0.097(12) Uiso 1 1 d .
C19 C 0.1090(4) 0.1491(3) 0.5563(2) 0.0952(13) Uani 1 1 d .
H19A H 0.1220 0.0986 0.5359 0.114 Uiso 1 1 calc R
C20 C 0.1127(4) 0.1557(3) 0.6268(2) 0.1080(15) Uani 1 1 d .
H20A H 0.1274 0.1102 0.6542 0.130 Uiso 1 1 calc R
C21 C 0.0944(4) 0.2298(3) 0.6557(2) 0.1017(14) Uani 1 1 d .
H21A H 0.0947 0.2346 0.7034 0.122 Uiso 1 1 calc R
C22 C 0.0755(4) 0.2982(3) 0.61607(18) 0.0844(11) Uani 1 1 d .
H22A H 0.0660 0.3486 0.6370 0.101 Uiso 1 1 calc R
C23 C 0.0716(3) 0.3652(2) 0.43190(17) 0.0706(10) Uani 1 1 d .
C24 C -0.0262(3) 0.3975(3) 0.3890(2) 0.0803(11) Uani 1 1 d .
H24A H -0.104(3) 0.409(2) 0.4045(18) 0.090(11) Uiso 1 1 d .
C25 C -0.0027(4) 0.4062(3) 0.3192(2) 0.0883(12) Uani 1 1 d .
H25A H -0.096(4) 0.425(3) 0.289(2) 0.131(15) Uiso 1 1 d .
C26 C 0.1207(3) 0.3803(3) 0.29236(18) 0.0801(11) Uani 1 1 d .
C27 C 0.2203(3) 0.3477(2) 0.33515(17) 0.0766(11) Uani 1 1 d .
H27A H 0.3031 0.3298 0.3171 0.092 Uiso 1 1 calc R
C28 C 0.1946(3) 0.3421(2) 0.40456(18) 0.0763(11) Uani 1 1 d .
H28A H 0.266(3) 0.325(2) 0.4277(15) 0.067(9) Uiso 1 1 d .
C29 C 0.2572(5) 0.3575(4) 0.1919(2) 0.1173(18) Uani 1 1 d .
H29A H 0.2569 0.3690 0.1435 0.176 Uiso 1 1 calc R
H29B H 0.2579 0.2998 0.1988 0.176 Uiso 1 1 calc R
H29C H 0.3373 0.3808 0.2126 0.176 Uiso 1 1 calc R
C30 C 0.1212(4) 0.4800(3) 0.55624(19) 0.0814(11) Uani 1 1 d .
C31 C 0.1709(5) 0.6021(3) 0.6153(3) 0.1423(19) Uani 1 1 d DU
H31A H 0.2512 0.5714 0.6289 0.171 Uiso 1 1 calc R
H31B H 0.1988 0.6418 0.5812 0.171 Uiso 1 1 calc R
C32 C 0.1191(9) 0.6406(5) 0.6705(3) 0.250(4) Uani 1 1 d DU
H32A H 0.1866 0.6769 0.6890 0.375 Uiso 1 1 calc R
H32B H 0.0941 0.6014 0.7049 0.375 Uiso 1 1 calc R
H32C H 0.0396 0.6709 0.6571 0.375 Uiso 1 1 calc R

loop_
_atom_site_aniso_label
_atom_site_aniso_U_11
_atom_site_aniso_U_22
_atom_site_aniso_U_33
_atom_site_aniso_U_23
_atom_site_aniso_U_13
_atom_site_aniso_U_12
O1 0.0467(11) 0.123(2) 0.1197(19) -0.0023(18) 0.0069(12) -0.0011(14)
O2 0.0772(16) 0.124(2) 0.157(2) -0.050(2) 0.0261(16) -0.0055(17)
O3 0.1010(19) 0.100(2) 0.142(2) 0.0277(18) 0.0158(18) -0.0057(17)
N1 0.0754(17) 0.078(2) 0.097(2) -0.0047(17) 0.0020(15) 0.0119(16)
N2 0.0451(13) 0.093(2) 0.127(2) -0.0100(19) -0.0015(15) 0.0127(15)
C1 0.0443(15) 0.098(3) 0.091(2) -0.002(2) -0.0072(15) 0.0151(17)
C2 0.075(2) 0.123(4) 0.124(3) 0.009(3) -0.011(2) 0.029(2)
C3 0.114(3) 0.169(5) 0.103(3) 0.030(3) -0.008(3) 0.029(3)
C4 0.089(3) 0.195(6) 0.090(3) 0.018(3) -0.014(2) 0.017(4)
C5 0.081(3) 0.178(5) 0.097(3) -0.031(3) -0.009(2) 0.026(3)
C6 0.064(2) 0.119(3) 0.097(3) -0.014(2) -0.0038(18) 0.018(2)
C7 0.0505(16) 0.086(2) 0.089(2) -0.0141(19) 0.0010(15) -0.0044(17)
C8 0.0549(17) 0.073(2) 0.106(2) -0.007(2) 0.0022(18) 0.0005(17)
C9 0.0581(19) 0.085(3) 0.102(2) 0.000(2) 0.0074(17) -0.0038(19)
C10 0.064(2) 0.079(2) 0.100(2) -0.003(2) -0.0001(18) -0.0055(18)
C11 0.0579(19) 0.108(3) 0.110(3) -0.002(3) 0.0135(19) -0.006(2)
C12 0.0459(16) 0.118(3) 0.096(2) -0.004(2) 0.0036(16) 0.008(2)
C13 0.117(4) 0.102(4) 0.210(5) 0.040(4) 0.007(4) 0.022(3)
C14 0.0594(19) 0.095(3) 0.104(3) 0.001(2) 0.0080(19) -0.003(2)
C15 0.150(4) 0.176(5) 0.177(4) -0.077(4) 0.050(4) -0.076(4)
C16 0.324(10) 0.237(9) 0.138(4) -0.016(6) -0.009(6) -0.096(8)
O4 0.0505(13) 0.136(3) 0.133(2) -0.025(2) 0.0108(13) -0.0018(15)
O5 0.0715(15) 0.0937(18) 0.131(2) -0.0344(16) 0.0037(14) -0.0024(15)
O6 0.1011(17) 0.132(2) 0.0761(15) -0.0001(15) -0.0182(13) 0.0143(19)
N3 0.0789(18) 0.0733(19) 0.0844(17) -0.0142(15) 0.0059(15) 0.0080(16)
N4 0.0496(14) 0.086(2) 0.108(2) -0.0316(17) 0.0070(14) 0.0074(14)
C17 0.0474(15) 0.081(2) 0.086(2) -0.0129(19) 0.0106(15) 0.0008(16)
C18 0.0613(18) 0.081(2) 0.090(2) -0.013(2) 0.0044(17) 0.0050(18)
C19 0.074(2) 0.095(3) 0.117(3) -0.006(2) 0.002(2) 0.007(2)
C20 0.091(3) 0.121(4) 0.112(3) 0.006(3) 0.008(3) 0.007(3)
C21 0.108(3) 0.112(3) 0.085(2) -0.004(2) 0.008(2) 0.005(3)
C22 0.080(2) 0.090(3) 0.083(2) -0.003(2) 0.0084(18) -0.001(2)
C23 0.0508(16) 0.082(2) 0.0792(19) -0.0108(18) 0.0022(15) 0.0018(16)
C24 0.0467(16) 0.084(2) 0.110(3) -0.003(2) -0.0039(18) 0.0094(17)
C25 0.0619(19) 0.094(3) 0.109(3) 0.004(2) -0.0139(19) 0.006(2)
C26 0.0582(19) 0.099(3) 0.083(2) -0.018(2) -0.0098(16) 0.0028(19)
C27 0.0569(17) 0.093(3) 0.080(2) -0.0144(19) -0.0014(15) 0.0096(18)
C28 0.0506(16) 0.095(3) 0.083(2) -0.0098(19) -0.0101(15) 0.0133(18)
C29 0.120(3) 0.153(5) 0.080(2) -0.010(3) 0.007(2) 0.020(3)
C30 0.0583(18) 0.090(3) 0.096(2) -0.020(2) 0.0010(17) 0.0055(19)
C31 0.122(3) 0.133(4) 0.173(4) -0.058(3) -0.009(3) -0.052(3)
C32 0.350(11) 0.230 0.169(5) -0.103(5) 0.021(6) -0.099(8)

loop_
_atom_type_symbol
_atom_type_description
_atom_type_scat_dispersion_real
_atom_type_scat_dispersion_imag
_atom_type_scat_source
C C 0.0033 0.0016 'International Tables Vol C Tables 4.2.6.8 and 6.1.1.4'
H H 0.0000 0.0000 'International Tables Vol C Tables 4.2.6.8 and 6.1.1.4'
N N 0.0061 0.0033 'International Tables Vol C Tables 4.2.6.8 and 6.1.1.4'
O O 0.0106 0.0060 'International Tables Vol C Tables 4.2.6.8 and 6.1.1.4'

loop_
_geom_angle_atom_site_label_1
_geom_angle_atom_site_label_2
_geom_angle_atom_site_label_3
_geom_angle
C14 O2 C15 117.0(4)
C10 O3 C13 118.3(4)
C1 N1 N2 119.4(3)
C1 N1 C7 124.5(3)
N2 N1 C7 114.5(3)
C14 N2 N1 119.2(3)
C14 N2 H2A 120.4
N1 N2 H2A 120.4
C6 C1 N1 120.5(4)
C6 C1 C2 117.4(4)
N1 C1 C2 121.9(4)
C3 C2 C1 120.0(5)
C3 C2 H2B 120.0
C1 C2 H2B 120.0
C2 C3 C4 123.9(6)
C2 C3 H3A 118.0
C4 C3 H3A 118.0
C5 C4 C3 116.0(5)
C5 C4 H4A 122.0
C3 C4 H4A 122.0
C4 C5 C6 121.8(5)
C4 C5 H5A 119.1
C6 C5 H5A 119.1
C1 C6 C5 120.8(5)
C1 C6 H6A 119.6
C5 C6 H6A 119.6
C12 C7 C8 119.5(4)
C12 C7 N1 119.2(3)
C8 C7 N1 121.2(3)
C9 C8 C7 120.5(3)
C9 C8 H8A 111.6(16)
C7 C8 H8A 127.9(16)
C8 C9 C10 119.7(3)
C8 C9 H9A 120.2
C10 C9 H9A 120.2
C9 C10 O3 124.7(3)
C9 C10 C11 119.5(4)
O3 C10 C11 115.8(3)
C12 C11 C10 120.8(4)
C12 C11 H11A 119.6
C10 C11 H11A 119.6
C11 C12 C7 120.0(3)
C11 C12 H12A 120.0
C7 C12 H12A 120.0
O3 C13 H13A 109.5
O3 C13 H13B 109.5
H13A C13 H13B 109.5
O3 C13 H13C 109.5
H13A C13 H13C 109.5
H13B C13 H13C 109.5
O1 C14 N2 125.7(4)
O1 C14 O2 125.1(4)
N2 C14 O2 109.2(3)
C16 C15 O2 111.6(6)
C16 C15 H15A 109.3
O2 C15 H15A 109.3
C16 C15 H15B 109.3
O2 C15 H15B 109.3
H15A C15 H15B 108.0
C15 C16 H16A 109.5
C15 C16 H16B 109.5
H16A C16 H16B 109.5
C15 C16 H16C 109.5
H16A C16 H16C 109.5
H16B C16 H16C 109.5
C30 O5 C31 116.3(3)
C26 O6 C29 117.5(3)
C17 N3 N4 117.3(3)
C17 N3 C23 124.9(3)
N4 N3 C23 115.6(3)
C30 N4 N3 119.8(3)
C30 N4 H4B 120.1
N3 N4 H4B 120.1
C22 C17 C18 118.6(4)
C22 C17 N3 121.2(3)
C18 C17 N3 120.1(3)
C19 C18 C17 120.0(4)
C19 C18 H18A 115(2)
C17 C18 H18A 124(2)
C20 C19 C18 121.0(5)
C20 C19 H19A 119.5
C18 C19 H19A 119.5
C21 C20 C19 118.7(5)
C21 C20 H20A 120.6
C19 C20 H20A 120.6
C20 C21 C22 121.5(4)
C20 C21 H21A 119.2
C22 C21 H21A 119.2
C21 C22 C17 120.0(4)
C21 C22 H22A 120.0
C17 C22 H22A 120.0
C28 C23 C24 118.9(3)
C28 C23 N3 122.5(3)
C24 C23 N3 118.6(3)
C23 C24 C25 121.2(3)
C23 C24 H24A 120(2)
C25 C24 H24A 119(2)
C26 C25 C24 119.0(3)
C26 C25 H25A 126(2)
C24 C25 H25A 114(2)
O6 C26 C25 115.9(3)
O6 C26 C27 123.8(3)
C25 C26 C27 120.3(3)
C28 C27 C26 119.0(3)
C28 C27 H27A 120.5
C26 C27 H27A 120.5
C23 C28 C27 121.5(3)
C23 C28 H28A 126.1(19)
C27 C28 H28A 112.3(19)
O6 C29 H29A 109.5
O6 C29 H29B 109.5
H29A C29 H29B 109.5
O6 C29 H29C 109.5
H29A C29 H29C 109.5
H29B C29 H29C 109.5
O4 C30 N4 126.3(4)
O4 C30 O5 124.9(4)
N4 C30 O5 108.9(3)
C32 C31 O5 111.0(5)
C32 C31 H31A 109.4
O5 C31 H31A 109.4
C32 C31 H31B 109.4
O5 C31 H31B 109.4
H31A C31 H31B 108.0
C31 C32 H32A 109.5
C31 C32 H32B 109.5
H32A C32 H32B 109.5
C31 C32 H32C 109.5
H32A C32 H32C 109.5
H32B C32 H32C 109.5

loop_
_geom_bond_atom_site_label_1
_geom_bond_atom_site_label_2
_geom_bond_distance
O1 C14 1.210(4)
O2 C14 1.344(5)
O2 C15 1.438(6)
O3 C10 1.387(5)
O3 C13 1.428(6)
N1 C1 1.386(5)
N1 N2 1.404(4)
N1 C7 1.452(5)
N2 C14 1.316(5)
N2 H2A 0.8600
C1 C6 1.383(6)
C1 C2 1.395(6)
C2 C3 1.343(6)
C2 H2B 0.9300
C3 C4 1.368(8)
C3 H3A 0.9300
C4 C5 1.384(8)
C4 H4A 0.9300
C5 C6 1.367(5)
C5 H5A 0.9300
C6 H6A 0.9300
C7 C12 1.382(5)
C7 C8 1.389(5)
C8 C9 1.370(5)
C8 H8A 1.06(3)
C9 C10 1.381(5)
C9 H9A 0.9300
C10 C11 1.390(5)
C11 C12 1.356(6)
C11 H11A 0.9300
C12 H12A 0.9300
C13 H13A 0.9600
C13 H13B 0.9600
C13 H13C 0.9600
C15 C16 1.347(8)
C15 H15A 0.9700
C15 H15B 0.9700
C16 H16A 0.9600
C16 H16B 0.9600
C16 H16C 0.9600
O4 C30 1.212(4)
O5 C30 1.349(5)
O5 C31 1.436(5)
O6 C26 1.371(4)
O6 C29 1.429(5)
N3 C17 1.401(5)
N3 N4 1.406(4)
N3 C23 1.430(4)
N4 C30 1.323(5)
N4 H4B 0.8600
C17 C22 1.384(5)
C17 C18 1.385(5)
C18 C19 1.377(6)
C18 H18A 0.97(3)
C19 C20 1.375(6)
C19 H19A 0.9300
C20 C21 1.356(7)
C20 H20A 0.9300
C21 C22 1.376(6)
C21 H21A 0.9300
C22 H22A 0.9300
C23 C28 1.368(4)
C23 C24 1.375(5)
C24 C25 1.383(5)
C24 H24A 0.84(3)
C25 C26 1.381(5)
C25 H25A 1.13(4)
C26 C27 1.389(5)
C27 C28 1.375(5)
C27 H27A 0.9300
C28 H28A 0.87(3)
C29 H29A 0.9600
C29 H29B 0.9600
C29 H29C 0.9600
C31 C32 1.346(7)
C31 H31A 0.9700
C31 H31B 0.9700
C32 H32A 0.9600
C32 H32B 0.9600
C32 H32C 0.9600

loop_
_geom_hbond_atom_site_label_D
_geom_hbond_atom_site_label_H
_geom_hbond_atom_site_label_A
_geom_hbond_distance_DH
_geom_hbond_distance_HA
_geom_hbond_distance_DA
_geom_hbond_angle_DHA
_geom_hbond_site_symmetry_A
C15 H15A O1 0.97 2.26 2.711(7) 107.4 .
C31 H31A O4 0.97 2.35 2.697(6) 100.4 .
N2 H2A O4 0.86 2.06 2.831(4) 148.3 .
N4 H4B O1 0.86 2.00 2.817(3) 159.7 1_455

loop_
_geom_torsion_atom_site_label_1
_geom_torsion_atom_site_label_2
_geom_torsion_atom_site_label_3
_geom_torsion_atom_site_label_4
_geom_torsion
C1 N1 N2 C14 -90.6(4)
C7 N1 N2 C14 75.8(4)
N2 N1 C1 C6 -173.5(3)
C7 N1 C1 C6 21.5(5)
N2 N1 C1 C2 1.5(5)
C7 N1 C1 C2 -163.5(3)
C6 C1 C2 C3 -2.0(5)
N1 C1 C2 C3 -177.2(4)
C1 C2 C3 C4 2.1(7)
C2 C3 C4 C5 -1.4(7)
C3 C4 C5 C6 0.6(6)
N1 C1 C6 C5 176.6(3)
C2 C1 C6 C5 1.4(5)
C4 C5 C6 C1 -0.7(6)
C1 N1 C7 C12 -134.3(4)
N2 N1 C7 C12 60.1(4)
C1 N1 C7 C8 49.0(5)
N2 N1 C7 C8 -116.7(4)
C12 C7 C8 C9 1.6(6)
N1 C7 C8 C9 178.4(3)
C7 C8 C9 C10 -1.9(6)
C8 C9 C10 O3 -178.7(4)
C8 C9 C10 C11 1.3(6)
C13 O3 C10 C9 -3.3(6)
C13 O3 C10 C11 176.7(4)
C9 C10 C11 C12 -0.4(6)
O3 C10 C11 C12 179.6(4)
C10 C11 C12 C7 0.1(6)
C8 C7 C12 C11 -0.7(6)
N1 C7 C12 C11 -177.6(4)
N1 N2 C14 O1 9.2(6)
N1 N2 C14 O2 -172.1(3)
C15 O2 C14 O1 5.6(7)
C15 O2 C14 N2 -173.1(4)
C14 O2 C15 C16 -126.6(7)
C17 N3 N4 C30 84.3(4)
C23 N3 N4 C30 -79.9(4)
N4 N3 C17 C22 -0.9(5)
C23 N3 C17 C22 161.7(3)
N4 N3 C17 C18 175.2(3)
C23 N3 C17 C18 -22.2(5)
C22 C17 C18 C19 -1.3(5)
N3 C17 C18 C19 -177.5(3)
C17 C18 C19 C20 1.9(6)
C18 C19 C20 C21 -0.5(6)
C19 C20 C21 C22 -1.4(7)
C20 C21 C22 C17 2.0(6)
C18 C17 C22 C21 -0.5(5)
N3 C17 C22 C21 175.7(3)
C17 N3 C23 C28 -46.0(5)
N4 N3 C23 C28 116.9(4)
C17 N3 C23 C24 136.0(4)
N4 N3 C23 C24 -61.1(4)
C28 C23 C24 C25 0.6(6)
N3 C23 C24 C25 178.6(4)
C23 C24 C25 C26 1.2(6)
C29 O6 C26 C25 -173.3(4)
C29 O6 C26 C27 8.5(6)
C24 C25 C26 O6 -179.5(4)
C24 C25 C26 C27 -1.2(6)
O6 C26 C27 C28 177.6(4)
C25 C26 C27 C28 -0.6(6)
C24 C23 C28 C27 -2.4(6)
N3 C23 C28 C27 179.6(4)
C26 C27 C28 C23 2.4(6)
N3 N4 C30 O4 -2.6(6)
N3 N4 C30 O5 178.3(3)
C31 O5 C30 O4 -5.1(6)
C31 O5 C30 N4 174.0(4)
C30 O5 C31 C32 -147.4(5)
